data_4109214
loop_
_publ_author_name
'Elena V. Balagurova'
'Dmitri N. Cheredilin'
'Galina D. Kolomnikova'
'Oleg L. Tok'
'Fedor M. Dolgushin'
'Alexander I. Yanovsky'
'Igor T. Chizhevsky'

_publ_section_title
;
 Stable exo-nido-Metallacarboranes (M = OsIV) that
 Incorporatemeta-Carborane-Based Dicarbollide Ligands
;
_journal_name_full 'Journal of the American Chemical Society'
_journal_page_first 3745
_journal_page_last 3753
_journal_paper_doi 10.1021/ja067838s
_journal_volume 129
_journal_year 2007
_chemical_formula_moiety 'C38 H43 B9 Os P2'
_chemical_formula_sum 'C38 H43 B9 Os P2'
_chemical_formula_weight 849.15
_chemical_name_systematic
; 
 ? 
;
_space_group_IT_number 2
_symmetry_cell_setting triclinic
_symmetry_space_group_name_Hall '-P 1'
_symmetry_space_group_name_H-M 'P -1'
_atom_sites_solution_hydrogens mixed
_atom_sites_solution_primary direct
_atom_sites_solution_secondary difmap
_audit_creation_method SHELXL-97
_cell_angle_alpha 75.405(16)
_cell_angle_beta 62.997(15)
_cell_angle_gamma 69.875(16)
_cell_formula_units_Z 2
_cell_length_a 12.819(3)
_cell_length_b 12.963(3)
_cell_length_c 13.787(3)
_cell_measurement_reflns_used 24
_cell_measurement_temperature 295(2)
_cell_measurement_theta_max 12
_cell_measurement_theta_min 11
_cell_volume 1904.0(8)
_computing_cell_refinement 'Siemens P3/PC'
_computing_data_collection 'Siemens P3/PC'
_computing_data_reduction 'Bruker SHELXTL'
_computing_molecular_graphics 'Bruker SHELXTL'
_computing_publication_material 'Bruker SHELXTL'
_computing_structure_refinement 'SHELXL-97 (Sheldrick, 1997)'
_computing_structure_solution 'SHELXS-97 (Sheldrick, 1990)'
_diffrn_ambient_temperature 295(2)
_diffrn_measured_fraction_theta_full 0.994
_diffrn_measured_fraction_theta_max 0.994
_diffrn_measurement_device_type 'Siemens P3/PC'
_diffrn_measurement_method '\q/2\ scans'
_diffrn_radiation_monochromator graphite
_diffrn_radiation_source 'normal-focus sealed tube'
_diffrn_radiation_type MoK\a
_diffrn_radiation_wavelength 0.71073
_diffrn_reflns_av_R_equivalents 0.0654
_diffrn_reflns_av_sigmaI/netI 0.1328
_diffrn_reflns_limit_h_max 16
_diffrn_reflns_limit_h_min 0
_diffrn_reflns_limit_k_max 17
_diffrn_reflns_limit_k_min -16
_diffrn_reflns_limit_l_max 18
_diffrn_reflns_limit_l_min -16
_diffrn_reflns_number 9593
_diffrn_reflns_theta_full 28.06
_diffrn_reflns_theta_max 28.06
_diffrn_reflns_theta_min 2.23
_diffrn_standards_decay_% 3
_diffrn_standards_interval_count 98
_diffrn_standards_number 2
_exptl_absorpt_coefficient_mu 3.460
_exptl_absorpt_correction_T_max 0.745
_exptl_absorpt_correction_T_min 0.580
_exptl_absorpt_correction_type psi-scan
_exptl_absorpt_process_details 'North et al. (1968)'
_exptl_crystal_colour green
_exptl_crystal_density_diffrn 1.481
_exptl_crystal_description prism
_exptl_crystal_F_000 844
_exptl_crystal_size_max 0.35
_exptl_crystal_size_mid 0.20
_exptl_crystal_size_min 0.20
_refine_diff_density_max 1.059
_refine_diff_density_min -0.654
_refine_diff_density_rms 0.128
_refine_ls_extinction_method none
_refine_ls_goodness_of_fit_ref 1.065
_refine_ls_hydrogen_treatment constr
_refine_ls_matrix_type full
_refine_ls_number_parameters 451
_refine_ls_number_reflns 9178
_refine_ls_number_restraints 0
_refine_ls_restrained_S_all 1.065
_refine_ls_R_factor_all 0.1160
_refine_ls_R_factor_gt 0.0589
_refine_ls_shift/su_max 0.002
_refine_ls_shift/su_mean 0.000
_refine_ls_structure_factor_coef Fsqd
_refine_ls_weighting_details 'calc w=1/[\s^2^(Fo^2^)+(0.0265P)^2^+0.0000P] where P=(Fo^2^+2Fc^2^)/3'
_refine_ls_weighting_scheme calc
_refine_ls_wR_factor_gt 0.0795
_refine_ls_wR_factor_ref 0.0865
_reflns_number_gt 6695
_reflns_number_total 9178
_reflns_threshold_expression I>2\s(I)
_cod_data_source_file ja067838ssi20061101_073443.cif
_cod_data_source_block oshs
_cod_depositor_comments
;
The following automatic conversions were performed:

'_atom_sites_solution_hydrogens' value 'geom and difmap' was changed
to 'mixed'.

Automatic conversion script
Id: cif_fix_values 6452 2018-10-05 10:23:21Z andrius 
;
_cod_database_code 4109214

loop_
_symmetry_equiv_pos_as_xyz
'x, y, z'
'-x, -y, -z'

loop_
_atom_site_label
_atom_site_type_symbol
_atom_site_fract_x
_atom_site_fract_y
_atom_site_fract_z
_atom_site_U_iso_or_equiv
_atom_site_adp_type
_atom_site_occupancy
_atom_site_symmetry_multiplicity
_atom_site_calc_flag
_atom_site_refinement_flags
Os1 Os 0.55259(2) 0.270519(19) 0.748574(19) 0.02917(7) Uani 1 1 d .
H1M H 0.5728 0.3574 0.6637 0.035 Uiso 1 1 d R
H2M H 0.4863 0.3166 0.8584 0.035 Uiso 1 1 d R
P1 P 0.35699(12) 0.35772(11) 0.76360(11) 0.0314(3) Uani 1 1 d .
P2 P 0.74473(12) 0.27860(12) 0.72444(12) 0.0349(3) Uani 1 1 d .
B1 B 0.6405(7) -0.1056(6) 0.7059(7) 0.0526(19) Uani 1 1 d .
H1 H 0.7101 -0.1922 0.6924 0.063 Uiso 1 1 d R
B2 B 0.6509(8) 0.0025(6) 0.5986(7) 0.060(2) Uani 1 1 d .
H2 H 0.7220 -0.0041 0.5209 0.072 Uiso 1 1 d R
B3 B 0.5249(9) -0.0503(6) 0.6536(7) 0.059(2) Uani 1 1 d .
H3 H 0.5061 -0.1005 0.6083 0.071 Uiso 1 1 d R
B4 B 0.4844(7) -0.0858(6) 0.7964(7) 0.055(2) Uani 1 1 d .
H4 H 0.4374 -0.1508 0.8425 0.066 Uiso 1 1 d R
B5 B 0.5844(7) -0.0548(5) 0.8331(6) 0.0464(17) Uani 1 1 d .
H5 H 0.6082 -0.1025 0.9044 0.056 Uiso 1 1 d R
B6 B 0.6770(7) 0.0135(5) 0.7112(6) 0.0478(18) Uani 1 1 d .
H6 H 0.7580 0.0156 0.7014 0.057 Uiso 1 1 d R
C7 C 0.5117(6) 0.0840(5) 0.6251(5) 0.0489(16) Uani 1 1 d .
H7 H 0.4861 0.1241 0.5691 0.059 Uiso 1 1 d R
B8 B 0.4145(7) 0.0521(6) 0.7460(7) 0.0480(18) Uani 1 1 d .
H8 H 0.3150 0.0778 0.7699 0.058 Uiso 1 1 d R
C9 C 0.4463(5) 0.0265(4) 0.8536(5) 0.0398(13) Uani 1 1 d .
H9 H 0.3813 0.0273 0.9262 0.048 Uiso 1 1 d R
B10 B 0.5409(6) 0.0966(5) 0.8060(5) 0.0359(14) Uani 1 1 d .
H10 H 0.5361 0.1761 0.8670 0.043 Uiso 1 1 d R
B11 B 0.5841(6) 0.1329(5) 0.6620(6) 0.0415(16) Uani 1 1 d .
H11 H 0.6290 0.2203 0.6259 0.050 Uiso 1 1 d R
C12 C 0.3230(5) 0.5089(4) 0.7615(5) 0.0358(12) Uani 1 1 d .
C13 C 0.2979(5) 0.5859(5) 0.6792(5) 0.0474(15) Uani 1 1 d .
H13A H 0.2927 0.5628 0.6233 0.057 Uiso 1 1 calc R
C14 C 0.2806(6) 0.6979(5) 0.6802(6) 0.0570(18) Uani 1 1 d .
H14A H 0.2654 0.7489 0.6241 0.068 Uiso 1 1 calc R
C15 C 0.2858(6) 0.7335(6) 0.7629(7) 0.065(2) Uani 1 1 d .
H15A H 0.2757 0.8082 0.7620 0.078 Uiso 1 1 calc R
C16 C 0.3062(6) 0.6580(5) 0.8481(6) 0.0569(18) Uani 1 1 d .
H16A H 0.3074 0.6822 0.9056 0.068 Uiso 1 1 calc R
C17 C 0.3250(5) 0.5459(5) 0.8468(5) 0.0472(15) Uani 1 1 d .
H17A H 0.3391 0.4952 0.9036 0.057 Uiso 1 1 calc R
C18 C 0.2298(5) 0.3286(5) 0.8890(4) 0.0370(13) Uani 1 1 d .
C19 C 0.1105(5) 0.3848(6) 0.9055(5) 0.0583(18) Uani 1 1 d .
H19A H 0.0944 0.4386 0.8514 0.070 Uiso 1 1 calc R
C20 C 0.0153(6) 0.3621(7) 1.0011(6) 0.078(2) Uani 1 1 d .
H20A H -0.0643 0.3997 1.0103 0.094 Uiso 1 1 calc R
C21 C 0.0371(6) 0.2851(6) 1.0818(6) 0.0614(19) Uani 1 1 d .
H21A H -0.0272 0.2689 1.1456 0.074 Uiso 1 1 calc R
C22 C 0.1547(6) 0.2314(5) 1.0689(5) 0.0513(16) Uani 1 1 d .
H22A H 0.1705 0.1801 1.1246 0.062 Uiso 1 1 calc R
C23 C 0.2495(5) 0.2538(5) 0.9725(4) 0.0376(13) Uani 1 1 d .
H23A H 0.3289 0.2170 0.9644 0.045 Uiso 1 1 calc R
C24 C 0.3237(5) 0.3456(4) 0.6514(5) 0.0357(13) Uani 1 1 d .
C25 C 0.2291(6) 0.3086(5) 0.6649(6) 0.0501(16) Uani 1 1 d .
H25A H 0.1750 0.2901 0.7352 0.060 Uiso 1 1 calc R
C26 C 0.2133(7) 0.2986(6) 0.5751(7) 0.069(2) Uani 1 1 d .
H26A H 0.1489 0.2734 0.5853 0.083 Uiso 1 1 calc R
C27 C 0.2923(8) 0.3255(6) 0.4715(7) 0.070(2) Uani 1 1 d .
H27A H 0.2814 0.3191 0.4113 0.083 Uiso 1 1 calc R
C28 C 0.3875(7) 0.3621(6) 0.4562(5) 0.0600(19) Uani 1 1 d .
H28A H 0.4411 0.3809 0.3858 0.072 Uiso 1 1 calc R
C29 C 0.4033(6) 0.3708(5) 0.5455(5) 0.0466(15) Uani 1 1 d .
H29A H 0.4691 0.3942 0.5346 0.056 Uiso 1 1 calc R
C30 C 0.7356(5) 0.3977(5) 0.7788(4) 0.0371(13) Uani 1 1 d .
C31 C 0.8291(6) 0.4026(6) 0.8012(5) 0.0510(16) Uani 1 1 d .
H31A H 0.8980 0.3432 0.7897 0.061 Uiso 1 1 calc R
C32 C 0.8211(7) 0.4949(6) 0.8405(6) 0.0623(19) Uani 1 1 d .
H32A H 0.8845 0.4972 0.8547 0.075 Uiso 1 1 calc R
C33 C 0.7211(7) 0.5815(6) 0.8581(5) 0.0603(19) Uani 1 1 d .
H33A H 0.7160 0.6429 0.8849 0.072 Uiso 1 1 calc R
C34 C 0.6271(7) 0.5798(6) 0.8367(6) 0.065(2) Uani 1 1 d .
H34A H 0.5590 0.6400 0.8480 0.078 Uiso 1 1 calc R
C35 C 0.6346(6) 0.4874(5) 0.7982(6) 0.0507(16) Uani 1 1 d .
H35A H 0.5701 0.4858 0.7852 0.061 Uiso 1 1 calc R
C36 C 0.8347(5) 0.1645(5) 0.7874(5) 0.0418(14) Uani 1 1 d .
C37 C 0.7811(6) 0.1291(6) 0.8961(6) 0.0602(18) Uani 1 1 d .
H37A H 0.6992 0.1611 0.9356 0.072 Uiso 1 1 calc R
C38 C 0.8462(8) 0.0471(7) 0.9482(7) 0.076(2) Uani 1 1 d .
H38A H 0.8094 0.0258 1.0229 0.091 Uiso 1 1 calc R
C39 C 0.9669(9) -0.0034(7) 0.8886(9) 0.084(3) Uani 1 1 d .
H39A H 1.0104 -0.0619 0.9221 0.100 Uiso 1 1 calc R
C40 C 1.0211(8) 0.0330(7) 0.7811(9) 0.092(3) Uani 1 1 d .
H40A H 1.1031 0.0013 0.7416 0.110 Uiso 1 1 calc R
C41 C 0.9557(6) 0.1166(6) 0.7299(7) 0.069(2) Uani 1 1 d .
H41A H 0.9938 0.1408 0.6561 0.083 Uiso 1 1 calc R
C42 C 0.8498(5) 0.2929(5) 0.5809(5) 0.0390(13) Uani 1 1 d .
C43 C 0.8904(6) 0.2083(6) 0.5178(5) 0.0581(18) Uani 1 1 d .
H43A H 0.8627 0.1452 0.5488 0.070 Uiso 1 1 calc R
C44 C 0.9714(6) 0.2159(6) 0.4096(6) 0.068(2) Uani 1 1 d .
H44A H 0.9986 0.1576 0.3689 0.082 Uiso 1 1 calc R
C45 C 1.0119(7) 0.3088(7) 0.3619(6) 0.072(2) Uani 1 1 d .
H45A H 1.0670 0.3137 0.2892 0.086 Uiso 1 1 calc R
C46 C 0.9702(7) 0.3939(6) 0.4226(5) 0.065(2) Uani 1 1 d .
H46A H 0.9962 0.4578 0.3903 0.078 Uiso 1 1 calc R
C47 C 0.8901(6) 0.3868(5) 0.5311(5) 0.0510(16) Uani 1 1 d .
H47A H 0.8629 0.4458 0.5711 0.061 Uiso 1 1 calc R

loop_
_atom_site_aniso_label
_atom_site_aniso_U_11
_atom_site_aniso_U_22
_atom_site_aniso_U_33
_atom_site_aniso_U_23
_atom_site_aniso_U_13
_atom_site_aniso_U_12
Os1 0.02548(10) 0.02908(11) 0.03340(12) -0.00516(8) -0.01138(8) -0.00739(7)
P1 0.0265(7) 0.0317(7) 0.0343(8) -0.0040(6) -0.0107(6) -0.0077(6)
P2 0.0278(7) 0.0346(8) 0.0421(8) -0.0029(6) -0.0142(7) -0.0089(6)
B1 0.058(5) 0.035(4) 0.068(5) -0.018(3) -0.035(4) 0.006(3)
B2 0.087(6) 0.044(4) 0.049(5) -0.018(4) -0.031(5) -0.005(4)
B3 0.093(7) 0.041(4) 0.060(5) -0.009(4) -0.044(5) -0.017(4)
B4 0.066(5) 0.034(4) 0.075(6) -0.003(4) -0.035(5) -0.017(4)
B5 0.061(5) 0.030(3) 0.054(4) -0.003(3) -0.033(4) -0.006(3)
B6 0.045(4) 0.031(3) 0.064(5) -0.014(3) -0.024(4) 0.004(3)
C7 0.070(4) 0.038(3) 0.050(4) -0.012(3) -0.036(4) -0.006(3)
B8 0.051(4) 0.037(4) 0.070(5) -0.014(3) -0.034(4) -0.009(3)
C9 0.045(3) 0.034(3) 0.045(3) -0.001(3) -0.017(3) -0.019(3)
B10 0.040(4) 0.034(3) 0.035(4) -0.002(3) -0.017(3) -0.010(3)
B11 0.043(4) 0.036(4) 0.043(4) -0.007(3) -0.015(3) -0.009(3)
C12 0.025(3) 0.036(3) 0.043(3) -0.005(3) -0.012(2) -0.006(2)
C13 0.047(4) 0.041(3) 0.055(4) -0.002(3) -0.023(3) -0.011(3)
C14 0.051(4) 0.037(4) 0.074(5) 0.006(3) -0.028(4) -0.006(3)
C15 0.051(4) 0.037(4) 0.093(6) -0.014(4) -0.022(4) -0.001(3)
C16 0.046(4) 0.045(4) 0.079(5) -0.031(4) -0.019(4) -0.004(3)
C17 0.040(3) 0.042(4) 0.054(4) -0.012(3) -0.015(3) -0.005(3)
C18 0.029(3) 0.041(3) 0.034(3) -0.008(3) -0.006(2) -0.009(2)
C19 0.031(3) 0.067(5) 0.056(4) 0.009(3) -0.013(3) -0.007(3)
C20 0.025(3) 0.097(6) 0.074(5) -0.005(5) -0.003(4) 0.000(4)
C21 0.042(4) 0.076(5) 0.051(4) -0.009(4) -0.003(3) -0.019(4)
C22 0.058(4) 0.053(4) 0.035(3) -0.001(3) -0.012(3) -0.019(3)
C23 0.035(3) 0.041(3) 0.038(3) -0.011(3) -0.013(3) -0.009(3)
C24 0.036(3) 0.032(3) 0.041(3) -0.004(2) -0.022(3) -0.003(2)
C25 0.052(4) 0.044(4) 0.067(4) -0.001(3) -0.038(4) -0.014(3)
C26 0.072(5) 0.062(5) 0.106(7) -0.013(4) -0.060(5) -0.018(4)
C27 0.096(6) 0.056(4) 0.081(6) -0.022(4) -0.063(5) -0.001(4)
C28 0.070(5) 0.059(4) 0.046(4) -0.012(3) -0.033(4) 0.004(4)
C29 0.047(4) 0.049(4) 0.043(4) -0.011(3) -0.023(3) -0.003(3)
C30 0.036(3) 0.043(3) 0.035(3) 0.001(2) -0.013(3) -0.018(3)
C31 0.044(4) 0.059(4) 0.058(4) -0.002(3) -0.026(3) -0.019(3)
C32 0.071(5) 0.078(5) 0.065(5) -0.004(4) -0.038(4) -0.040(4)
C33 0.083(5) 0.065(5) 0.050(4) -0.008(3) -0.027(4) -0.039(4)
C34 0.071(5) 0.043(4) 0.092(6) -0.010(4) -0.041(5) -0.015(4)
C35 0.039(3) 0.047(4) 0.074(5) -0.006(3) -0.027(3) -0.015(3)
C36 0.035(3) 0.039(3) 0.058(4) 0.001(3) -0.027(3) -0.011(3)
C37 0.054(4) 0.059(4) 0.072(5) 0.013(4) -0.036(4) -0.021(4)
C38 0.086(6) 0.086(6) 0.083(6) 0.031(5) -0.061(5) -0.049(5)
C39 0.089(7) 0.056(5) 0.125(8) 0.012(5) -0.077(6) -0.012(5)
C40 0.056(5) 0.084(6) 0.124(8) -0.014(6) -0.048(6) 0.012(5)
C41 0.053(4) 0.061(5) 0.082(5) 0.002(4) -0.033(4) -0.002(4)
C42 0.029(3) 0.041(3) 0.043(3) -0.002(3) -0.012(3) -0.009(3)
C43 0.049(4) 0.057(4) 0.056(4) -0.012(3) -0.004(3) -0.021(3)
C44 0.054(4) 0.074(5) 0.059(5) -0.027(4) 0.001(4) -0.015(4)
C45 0.058(5) 0.096(6) 0.048(4) -0.015(4) 0.004(4) -0.033(4)
C46 0.073(5) 0.070(5) 0.046(4) 0.004(4) -0.010(4) -0.040(4)
C47 0.050(4) 0.056(4) 0.041(4) -0.006(3) -0.011(3) -0.019(3)

loop_
_atom_type_symbol
_atom_type_description
_atom_type_scat_dispersion_real
_atom_type_scat_dispersion_imag
_atom_type_scat_source
C C 0.0033 0.0016 'International Tables Vol C Tables 4.2.6.8 and 6.1.1.4'
H H 0.0000 0.0000 'International Tables Vol C Tables 4.2.6.8 and 6.1.1.4'
B B 0.0013 0.0007 'International Tables Vol C Tables 4.2.6.8 and 6.1.1.4'
P P 0.1023 0.0942 'International Tables Vol C Tables 4.2.6.8 and 6.1.1.4'
Os Os -1.2165 7.6030 'International Tables Vol C Tables 4.2.6.8 and 6.1.1.4'

loop_
_geom_angle_atom_site_label_1
_geom_angle_atom_site_label_2
_geom_angle_atom_site_label_3
_geom_angle
B11 Os1 B10 47.3(2)
B11 Os1 P1 96.94(18)
B10 Os1 P1 100.43(17)
B11 Os1 P2 107.42(18)
B10 Os1 P2 108.45(17)
P1 Os1 P2 150.34(5)
B11 Os1 H1M 102.6
B10 Os1 H1M 149.9
P1 Os1 H1M 79.4
P2 Os1 H1M 79.0
B11 Os1 H2M 144.3
B10 Os1 H2M 99.2
P1 Os1 H2M 74.6
P2 Os1 H2M 93.9
H1M Os1 H2M 109.5
B11 Os1 H10 87.7
B10 Os1 H10 40.8
P1 Os1 H10 104.6
P2 Os1 H10 93.2
H1M Os1 H10 168.5
H2M Os1 H10 62.3
B11 Os1 H11 36.8
B10 Os1 H11 81.5
P1 Os1 H11 106.4
P2 Os1 H11 84.8
H1M Os1 H11 69.9
H2M Os1 H11 178.7
H10 Os1 H11 118.1
C18 P1 C24 105.4(3)
C18 P1 C12 100.0(2)
C24 P1 C12 103.5(2)
C18 P1 Os1 119.42(19)
C24 P1 Os1 115.42(18)
C12 P1 Os1 111.00(17)
C42 P2 C30 104.2(3)
C42 P2 C36 103.4(3)
C30 P2 C36 101.9(3)
C42 P2 Os1 113.43(19)
C30 P2 Os1 112.78(18)
C36 P2 Os1 119.36(19)
B2 B1 B5 111.1(5)
B2 B1 B4 107.5(5)
B5 B1 B4 59.5(4)
B2 B1 B6 60.3(4)
B5 B1 B6 60.1(4)
B4 B1 B6 104.2(5)
B2 B1 B3 58.9(5)
B5 B1 B3 108.1(5)
B4 B1 B3 59.5(4)
B6 B1 B3 104.1(5)
B2 B1 H1 121.2
B5 B1 H1 118.5
B4 B1 H1 123.6
B6 B1 H1 123.2
B3 B1 H1 125.1
C7 B2 B3 58.1(5)
C7 B2 B1 107.0(6)
B3 B2 B1 61.6(5)
C7 B2 B6 102.2(5)
B3 B2 B6 106.5(6)
B1 B2 B6 60.8(4)
C7 B2 B11 53.5(4)
B3 B2 B11 100.9(6)
B1 B2 B11 106.7(5)
B6 B2 B11 59.2(4)
C7 B2 H2 125.3
B3 B2 H2 128.2
B1 B2 H2 123.0
B6 B2 H2 120.0
B11 B2 H2 121.2
C7 B3 B2 58.3(4)
C7 B3 B4 108.4(5)
B2 B3 B4 108.4(6)
C7 B3 B1 105.4(6)
B2 B3 B1 59.5(5)
B4 B3 B1 60.0(4)
C7 B3 B8 55.4(4)
B2 B3 B8 100.0(5)
B4 B3 B8 61.0(4)
B1 B3 B8 102.4(5)
C7 B3 H3 124.4
B2 B3 H3 124.6
B4 B3 H3 118.4
B1 B3 H3 122.8
B8 B3 H3 127.3
C9 B4 B5 57.9(4)
C9 B4 B3 109.2(5)
B5 B4 B3 109.4(6)
C9 B4 B1 106.0(5)
B5 B4 B1 60.0(4)
B3 B4 B1 60.6(5)
C9 B4 B8 56.1(4)
B5 B4 B8 100.2(5)
B3 B4 B8 60.8(4)
B1 B4 B8 102.8(5)
C9 B4 H4 119.1
B5 B4 H4 123.0
B3 B4 H4 121.5
B1 B4 H4 126.6
B8 B4 H4 125.2
C9 B5 B4 57.6(4)
C9 B5 B1 106.1(5)
B4 B5 B1 60.5(4)
C9 B5 B6 102.4(5)
B4 B5 B6 105.1(5)
B1 B5 B6 60.4(4)
C9 B5 B10 53.1(3)
B4 B5 B10 99.6(5)
B1 B5 B10 106.3(5)
B6 B5 B10 59.9(4)
C9 B5 H5 120.9
B4 B5 H5 122.6
B1 B5 H5 124.4
B6 B5 H5 127.2
B10 B5 H5 124.7
B2 B6 B5 109.5(6)
B2 B6 B1 59.0(4)
B5 B6 B1 59.5(4)
B2 B6 B11 62.4(4)
B5 B6 B11 110.2(5)
B1 B6 B11 107.8(5)
B2 B6 B10 109.6(5)
B5 B6 B10 61.5(4)
B1 B6 B10 106.9(5)
B11 B6 B10 59.5(4)
B2 B6 H6 121.1
B5 B6 H6 120.7
B1 B6 H6 125.4
B11 B6 H6 119.0
B10 B6 H6 119.9
B11 C7 B8 97.7(5)
B11 C7 B3 117.8(5)
B8 C7 B3 67.6(5)
B11 C7 B2 69.6(4)
B8 C7 B2 112.9(5)
B3 C7 B2 63.7(5)
B11 C7 H7 119.3
B8 C7 H7 120.9
B3 C7 H7 119.6
B2 C7 H7 122.1
C7 B8 C9 120.9(5)
C7 B8 B3 57.0(4)
C9 B8 B3 107.4(5)
C7 B8 B4 107.4(5)
C9 B8 B4 56.6(4)
B3 B8 B4 58.2(4)
C7 B8 H8 123.6
C9 B8 H8 111.0
B3 B8 H8 126.2
B4 B8 H8 119.1
B10 C9 B8 96.6(5)
B10 C9 B4 117.3(5)
B8 C9 B4 67.3(4)
B10 C9 B5 69.4(4)
B8 C9 B5 113.3(5)
B4 C9 B5 64.5(4)
B10 C9 H9 125.6
B8 C9 H9 119.6
B4 C9 H9 113.7
B5 C9 H9 120.6
C9 B10 B11 110.5(5)
C9 B10 B6 104.9(5)
B11 B10 B6 59.9(4)
C9 B10 B5 57.5(4)
B11 B10 B5 108.2(5)
B6 B10 B5 58.6(4)
C9 B10 Os1 140.7(4)
B11 B10 Os1 66.0(3)
B6 B10 Os1 105.5(4)
B5 B10 Os1 161.5(4)
C9 B10 H10 122.4
B11 B10 H10 117.0
B6 B10 H10 125.9
B5 B10 H10 127.3
Os1 B10 H10 51.8
C7 B11 B10 108.4(5)
C7 B11 B6 104.4(5)
B10 B11 B6 60.7(4)
C7 B11 B2 56.9(4)
B10 B11 B2 107.3(5)
B6 B11 B2 58.4(4)
C7 B11 Os1 139.5(4)
B10 B11 Os1 66.6(3)
B6 B11 Os1 106.5(4)
B2 B11 Os1 163.0(5)
C7 B11 H11 134.4
B10 B11 H11 111.8
B6 B11 H11 113.6
B2 B11 H11 126.1
Os1 B11 H11 49.5
C13 C12 C17 119.0(5)
C13 C12 P1 123.6(5)
C17 C12 P1 117.4(4)
C12 C13 C14 120.0(6)
C12 C13 H13A 120.0
C14 C13 H13A 120.0
C15 C14 C13 120.7(6)
C15 C14 H14A 119.6
C13 C14 H14A 119.6
C14 C15 C16 120.0(6)
C14 C15 H15A 120.0
C16 C15 H15A 120.0
C15 C16 C17 119.4(6)
C15 C16 H16A 120.3
C17 C16 H16A 120.3
C12 C17 C16 120.8(6)
C12 C17 H17A 119.6
C16 C17 H17A 119.6
C23 C18 C19 117.5(5)
C23 C18 P1 120.7(4)
C19 C18 P1 121.8(4)
C20 C19 C18 121.0(6)
C20 C19 H19A 119.5
C18 C19 H19A 119.5
C21 C20 C19 120.3(6)
C21 C20 H20A 119.8
C19 C20 H20A 119.8
C20 C21 C22 119.7(6)
C20 C21 H21A 120.2
C22 C21 H21A 120.2
C21 C22 C23 119.7(6)
C21 C22 H22A 120.2
C23 C22 H22A 120.2
C18 C23 C22 121.8(5)
C18 C23 H23A 119.1
C22 C23 H23A 119.1
C25 C24 C29 117.8(5)
C25 C24 P1 124.8(5)
C29 C24 P1 117.3(4)
C24 C25 C26 120.8(7)
C24 C25 H25A 119.6
C26 C25 H25A 119.6
C27 C26 C25 120.1(7)
C27 C26 H26A 120.0
C25 C26 H26A 120.0
C26 C27 C28 120.1(7)
C26 C27 H27A 119.9
C28 C27 H27A 119.9
C27 C28 C29 119.6(7)
C27 C28 H28A 120.2
C29 C28 H28A 120.2
C28 C29 C24 121.6(6)
C28 C29 H29A 119.2
C24 C29 H29A 119.2
C35 C30 C31 117.5(6)
C35 C30 P2 120.5(4)
C31 C30 P2 122.0(5)
C32 C31 C30 120.9(6)
C32 C31 H31A 119.5
C30 C31 H31A 119.5
C33 C32 C31 120.1(6)
C33 C32 H32A 120.0
C31 C32 H32A 120.0
C32 C33 C34 120.7(7)
C32 C33 H33A 119.7
C34 C33 H33A 119.7
C33 C34 C35 119.4(7)
C33 C34 H34A 120.3
C35 C34 H34A 120.3
C30 C35 C34 121.4(6)
C30 C35 H35A 119.3
C34 C35 H35A 119.3
C37 C36 C41 118.9(6)
C37 C36 P2 118.9(5)
C41 C36 P2 122.1(5)
C36 C37 C38 121.1(7)
C36 C37 H37A 119.4
C38 C37 H37A 119.4
C37 C38 C39 119.5(8)
C37 C38 H38A 120.2
C39 C38 H38A 120.2
C40 C39 C38 119.5(7)
C40 C39 H39A 120.2
C38 C39 H39A 120.2
C39 C40 C41 120.5(8)
C39 C40 H40A 119.7
C41 C40 H40A 119.7
C36 C41 C40 120.4(8)
C36 C41 H41A 119.8
C40 C41 H41A 119.8
C43 C42 C47 117.7(6)
C43 C42 P2 119.7(5)
C47 C42 P2 122.5(5)
C44 C43 C42 121.1(6)
C44 C43 H43A 119.5
C42 C43 H43A 119.5
C45 C44 C43 120.4(7)
C45 C44 H44A 119.8
C43 C44 H44A 119.8
C46 C45 C44 119.0(7)
C46 C45 H45A 120.5
C44 C45 H45A 120.5
C45 C46 C47 121.0(7)
C45 C46 H46A 119.5
C47 C46 H46A 119.5
C46 C47 C42 120.7(6)
C46 C47 H47A 119.6
C42 C47 H47A 119.6

loop_
_geom_bond_atom_site_label_1
_geom_bond_atom_site_label_2
_geom_bond_distance
Os1 B11 2.217(7)
Os1 B10 2.227(6)
Os1 P1 2.3029(15)
Os1 P2 2.3673(15)
Os1 H1M 1.4025
Os1 H2M 1.5200
Os1 H10 1.7512
Os1 H11 1.6898
P1 C18 1.823(5)
P1 C24 1.835(5)
P1 C12 1.851(6)
P2 C42 1.825(6)
P2 C30 1.828(6)
P2 C36 1.833(6)
B1 B2 1.754(11)
B1 B5 1.771(10)
B1 B4 1.780(11)
B1 B6 1.787(10)
B1 B3 1.791(11)
B1 H1 1.1647
B2 C7 1.654(10)
B2 B3 1.743(13)
B2 B6 1.777(10)
B2 B11 1.850(10)
B2 H2 1.0445
B3 C7 1.650(9)
B3 B4 1.771(11)
B3 B8 1.818(11)
B3 H3 1.1493
B4 C9 1.648(9)
B4 B5 1.762(10)
B4 B8 1.821(10)
B4 H4 1.1000
B5 C9 1.654(9)
B5 B6 1.783(11)
B5 B10 1.835(9)
B5 H5 1.1309
B6 B11 1.792(9)
B6 B10 1.806(9)
B6 H6 0.9938
C7 B11 1.587(9)
C7 B8 1.620(10)
C7 H7 0.9403
B8 C9 1.638(9)
B8 H8 1.1081
C9 B10 1.569(8)
C9 H9 0.9685
B10 B11 1.784(9)
B10 H10 1.4557
B11 H11 1.3297
C12 C13 1.388(8)
C12 C17 1.390(8)
C13 C14 1.394(8)
C13 H13A 0.9300
C14 C15 1.367(10)
C14 H14A 0.9300
C15 C16 1.390(10)
C15 H15A 0.9300
C16 C17 1.393(8)
C16 H16A 0.9300
C17 H17A 0.9300
C18 C23 1.366(7)
C18 C19 1.386(8)
C19 C20 1.380(9)
C19 H19A 0.9300
C20 C21 1.358(10)
C20 H20A 0.9300
C21 C22 1.373(9)
C21 H21A 0.9300
C22 C23 1.382(8)
C22 H22A 0.9300
C23 H23A 0.9300
C24 C25 1.372(8)
C24 C29 1.385(8)
C25 C26 1.385(9)
C25 H25A 0.9300
C26 C27 1.366(10)
C26 H26A 0.9300
C27 C28 1.367(10)
C27 H27A 0.9300
C28 C29 1.371(8)
C28 H28A 0.9300
C29 H29A 0.9300
C30 C35 1.381(8)
C30 C31 1.391(8)
C31 C32 1.388(9)
C31 H31A 0.9300
C32 C33 1.351(10)
C32 H32A 0.9300
C33 C34 1.372(9)
C33 H33A 0.9300
C34 C35 1.386(9)
C34 H34A 0.9300
C35 H35A 0.9300
C36 C37 1.366(9)
C36 C41 1.374(9)
C37 C38 1.375(9)
C37 H37A 0.9300
C38 C39 1.385(11)
C38 H38A 0.9300
C39 C40 1.356(12)
C39 H39A 0.9300
C40 C41 1.380(10)
C40 H40A 0.9300
C41 H41A 0.9300
C42 C43 1.381(8)
C42 C47 1.381(8)
C43 C44 1.379(9)
C43 H43A 0.9300
C44 C45 1.368(10)
C44 H44A 0.9300
C45 C46 1.363(10)
C45 H45A 0.9300
C46 C47 1.379(8)
C46 H46A 0.9300
C47 H47A 0.9300
